data_1540574
loop_
_publ_author_name
'Tom\'as-Mendivil, Eder'
'Starck, J\'er\^ome'
'Ortuno, Jean-Claude'
'Michelet, V\'eronique'

_publ_section_title
;
 Synthesis of Functionalized 1H-Isochromene Derivatives via a Au-Catalyzed
 Domino Cycloisomerization/Reduction Approach.
;
_journal_issue 24
_journal_name_full 'Organic letters'
_journal_page_first 6126
_journal_page_last 6129
_journal_paper_doi 10.1021/acs.orglett.5b03146
_journal_volume 17
_journal_year 2015
_chemical_formula_moiety 'C15 H11 N O3'
_chemical_formula_sum 'C15 H11 N O3'
_chemical_formula_weight 253.25
_space_group_crystal_system monoclinic
_space_group_IT_number 14
_space_group_name_Hall '-P 2yn'
_space_group_name_H-M_alt 'P 1 21/n 1'
_symmetry_space_group_name_Hall '-P 2yn'
_symmetry_space_group_name_H-M 'P 1 21/n 1'
_atom_sites_solution_hydrogens geom
_atom_sites_solution_primary dual
_atom_sites_solution_secondary difmap
_audit_creation_method SHELXL-2014/7
_cell_angle_alpha 90
_cell_angle_beta 91.8450(10)
_cell_angle_gamma 90
_cell_formula_units_Z 8
_cell_length_a 12.1340(3)
_cell_length_b 7.4180(2)
_cell_length_c 26.1516(7)
_cell_measurement_reflns_used 9090
_cell_measurement_temperature 200(2)
_cell_measurement_theta_max 67.58
_cell_measurement_theta_min 3.38
_cell_volume 2352.69(11)
_computing_cell_refinement 'Bruker SAINT'
_computing_data_collection 'Bruker APEX2'
_computing_data_reduction 'Bruker SAINT'
_computing_molecular_graphics 'DIAMOND (Brandenburg, 2006)'
_computing_publication_material 'WinGX publication routines (Farrugia, 2012)'
_computing_structure_refinement 'SHELXL-2014/7 (Sheldrick, 2014)'
_computing_structure_solution 'SHELXT-2014 (Sheldrick, 2014)'
_diffrn_ambient_temperature 200(2)
_diffrn_measured_fraction_theta_full 0.996
_diffrn_measured_fraction_theta_max 0.989
_diffrn_measurement_device_type 'Bruker APEX-II CCD'
_diffrn_measurement_method '\f and \w scans'
_diffrn_radiation_monochromator 'multi layer miror'
_diffrn_radiation_type CuK\a
_diffrn_radiation_wavelength 1.54178
_diffrn_reflns_av_R_equivalents 0.0346
_diffrn_reflns_av_unetI/netI 0.0204
_diffrn_reflns_laue_measured_fraction_full 0.996
_diffrn_reflns_laue_measured_fraction_max 0.989
_diffrn_reflns_limit_h_max 14
_diffrn_reflns_limit_h_min -14
_diffrn_reflns_limit_k_max 8
_diffrn_reflns_limit_k_min -8
_diffrn_reflns_limit_l_max 30
_diffrn_reflns_limit_l_min -31
_diffrn_reflns_number 23569
_diffrn_reflns_point_group_measured_fraction_full 0.996
_diffrn_reflns_point_group_measured_fraction_max 0.989
_diffrn_reflns_theta_full 67.679
_diffrn_reflns_theta_max 68.194
_diffrn_reflns_theta_min 3.382
_diffrn_source 'micro focus sealed tube'
_exptl_absorpt_coefficient_mu 0.830
_exptl_absorpt_correction_T_max 0.753
_exptl_absorpt_correction_T_min 0.651
_exptl_absorpt_correction_type multi-scan
_exptl_absorpt_process_details
;
SADABS, Bruker AXS Inc., Madison, 
Wisconsin, USA. 
;
_exptl_crystal_colour yellow
_exptl_crystal_density_diffrn 1.430
_exptl_crystal_density_method 'not measured'
_exptl_crystal_description platelet
_exptl_crystal_F_000 1056
_exptl_crystal_size_max 0.31
_exptl_crystal_size_mid 0.22
_exptl_crystal_size_min 0.15
_refine_diff_density_max 0.490
_refine_diff_density_min -0.235
_refine_diff_density_rms 0.059
_refine_ls_extinction_method none
_refine_ls_goodness_of_fit_ref 1.085
_refine_ls_hydrogen_treatment constr
_refine_ls_matrix_type full
_refine_ls_number_parameters 343
_refine_ls_number_reflns 4258
_refine_ls_number_restraints 0
_refine_ls_restrained_S_all 1.085
_refine_ls_R_factor_all 0.0629
_refine_ls_R_factor_gt 0.0563
_refine_ls_shift/su_max 0.001
_refine_ls_shift/su_mean 0.000
_refine_ls_structure_factor_coef Fsqd
_refine_ls_weighting_details 'w=1/[\s^2^(Fo^2^)+(0.0826P)^2^+1.0343P] where P=(Fo^2^+2Fc^2^)/3'
_refine_ls_weighting_scheme calc
_refine_ls_wR_factor_gt 0.1508
_refine_ls_wR_factor_ref 0.1566
_reflns_Friedel_coverage 0.000
_reflns_number_gt 3679
_reflns_number_total 4258
_reflns_threshold_expression 'I > 2\s(I)'
_cod_data_source_file ol5b03146_si_002.cif
_cod_data_source_block shelx
_cod_depositor_comments 'Adding full bibliography for 1540574.cif.'
_cod_database_code 1540574
_shelx_shelxl_version_number 2014/7
_shelx_space_group_comment
;
The symmetry employed for this shelxl refinement is uniquely defined
by the following loop, which should always be used as a source of
symmetry information in preference to the above space-group names.
They are only intended as comments.
;

loop_
_space_group_symop_operation_xyz
'x, y, z'
'-x+1/2, y+1/2, -z+1/2'
'-x, -y, -z'
'x-1/2, -y-1/2, z-1/2'

loop_
_atom_site_label
_atom_site_type_symbol
_atom_site_fract_x
_atom_site_fract_y
_atom_site_fract_z
_atom_site_U_iso_or_equiv
_atom_site_adp_type
_atom_site_occupancy
_atom_site_site_symmetry_order
_atom_site_calc_flag
_atom_site_refinement_flags_posn
_atom_site_refinement_flags_adp
O1 O 0.37768(10) 0.93892(17) 0.35816(5) 0.0362(3) Uani 1 1 d . .
O2 O 0.08434(14) 0.8878(3) 0.57509(6) 0.0630(5) Uani 1 1 d . .
O3 O -0.03723(14) 0.7146(3) 0.53857(7) 0.0649(5) Uani 1 1 d . .
N1 N 0.04687(14) 0.8046(2) 0.53796(7) 0.0444(4) Uani 1 1 d . .
C1 C 0.28527(14) 0.8316(2) 0.35337(7) 0.0309(4) Uani 1 1 d . .
C2 C 0.25907(15) 0.7483(2) 0.30909(7) 0.0315(4) Uani 1 1 d . .
H2 H 0.1971 0.6701 0.3072 0.038 Uiso 1 1 calc R U
C3 C 0.32389(15) 0.7759(2) 0.26401(7) 0.0310(4) Uani 1 1 d . .
C4 C 0.28764(16) 0.7322(2) 0.21439(7) 0.0352(4) Uani 1 1 d . .
H4 H 0.2166 0.6809 0.2087 0.042 Uiso 1 1 calc R U
C5 C 0.35398(17) 0.7628(3) 0.17346(7) 0.0394(5) Uani 1 1 d . .
H5 H 0.3302 0.7265 0.1401 0.047 Uiso 1 1 calc R U
C6 C 0.45571(17) 0.8468(3) 0.18094(8) 0.0407(5) Uani 1 1 d . .
H6 H 0.5005 0.8704 0.1526 0.049 Uiso 1 1 calc R U
C7 C 0.49178(15) 0.8964(3) 0.22998(7) 0.0372(4) Uani 1 1 d . .
H7 H 0.5605 0.9563 0.2350 0.045 Uiso 1 1 calc R U
C8 C 0.42756(14) 0.8582(2) 0.27138(7) 0.0323(4) Uani 1 1 d . .
C9 C 0.46644(15) 0.8877(3) 0.32563(7) 0.0358(4) Uani 1 1 d . .
H9A H 0.5009 0.7756 0.3390 0.043 Uiso 1 1 calc R U
H9B H 0.5233 0.9835 0.3266 0.043 Uiso 1 1 calc R U
C10 C 0.22101(14) 0.8293(2) 0.40033(7) 0.0316(4) Uani 1 1 d . .
C11 C 0.26122(16) 0.9168(3) 0.44437(7) 0.0373(4) Uani 1 1 d . .
H11 H 0.3285 0.9820 0.4435 0.045 Uiso 1 1 calc R U
C12 C 0.20389(16) 0.9095(3) 0.48937(7) 0.0399(5) Uani 1 1 d . .
H12 H 0.2316 0.9685 0.5194 0.048 Uiso 1 1 calc R U
C13 C 0.10613(15) 0.8153(3) 0.48986(7) 0.0362(4) Uani 1 1 d . .
C14 C 0.06302(16) 0.7306(3) 0.44679(8) 0.0390(5) Uani 1 1 d . .
H14 H -0.0052 0.6679 0.4478 0.047 Uiso 1 1 calc R U
C15 C 0.12046(15) 0.7382(3) 0.40202(7) 0.0366(4) Uani 1 1 d . .
H15 H 0.0912 0.6808 0.3721 0.044 Uiso 1 1 calc R U
N2 N 0.28771(15) 0.3502(3) 0.55566(6) 0.0481(5) Uani 1 1 d . .
O4 O 0.62740(10) 0.22304(18) 0.38066(4) 0.0332(3) Uani 1 1 d . .
O5 O 0.32192(18) 0.2630(4) 0.59200(7) 0.0970(8) Uani 1 1 d . .
O6 O 0.20531(12) 0.4447(3) 0.55656(6) 0.0580(5) Uani 1 1 d . .
C16 C 0.53223(13) 0.3216(2) 0.37386(6) 0.0277(4) Uani 1 1 d . .
C17 C 0.50267(14) 0.3922(2) 0.32831(6) 0.0291(4) Uani 1 1 d . .
H17 H 0.4387 0.4657 0.3253 0.035 Uiso 1 1 calc R U
C18 C 0.56714(14) 0.3581(2) 0.28352(7) 0.0298(4) Uani 1 1 d . .
C19 C 0.52878(15) 0.3951(3) 0.23372(7) 0.0346(4) Uani 1 1 d . .
H19 H 0.4585 0.4492 0.2279 0.042 Uiso 1 1 calc R U
C20 C 0.59396(17) 0.3524(3) 0.19265(7) 0.0411(5) Uani 1 1 d . .
H20 H 0.5691 0.3813 0.1588 0.049 Uiso 1 1 calc R U
C21 C 0.69511(17) 0.2680(3) 0.20078(7) 0.0412(5) Uani 1 1 d . .
H21 H 0.7380 0.2349 0.1725 0.049 Uiso 1 1 calc R U
C22 C 0.73342(16) 0.2320(3) 0.25011(7) 0.0361(4) Uani 1 1 d . .
H22 H 0.8029 0.1749 0.2556 0.043 Uiso 1 1 calc R U
C23 C 0.67132(14) 0.2786(2) 0.29128(7) 0.0302(4) Uani 1 1 d . .
C24 C 0.71359(14) 0.2613(3) 0.34574(7) 0.0341(4) Uani 1 1 d . .
H24A H 0.7691 0.1635 0.3479 0.041 Uiso 1 1 calc R U
H24B H 0.7507 0.3750 0.3562 0.041 Uiso 1 1 calc R U
C25 C 0.46773(14) 0.3279(2) 0.42058(6) 0.0280(4) Uani 1 1 d . .
C26 C 0.51105(15) 0.2544(2) 0.46612(7) 0.0326(4) Uani 1 1 d . .
H26 H 0.5819 0.2000 0.4666 0.039 Uiso 1 1 calc R U
C27 C 0.45214(16) 0.2599(3) 0.51037(7) 0.0376(5) Uani 1 1 d . .
H27 H 0.4814 0.2089 0.5412 0.045 Uiso 1 1 calc R U
C28 C 0.35000(15) 0.3408(3) 0.50880(7) 0.0346(4) Uani 1 1 d . .
C29 C 0.30382(15) 0.4143(3) 0.46454(7) 0.0354(4) Uani 1 1 d . .
H29 H 0.2330 0.4689 0.4645 0.042 Uiso 1 1 calc R U
C30 C 0.36322(15) 0.4064(3) 0.42039(7) 0.0329(4) Uani 1 1 d . .
H30 H 0.3325 0.4550 0.3895 0.039 Uiso 1 1 calc R U

loop_
_atom_site_aniso_label
_atom_site_aniso_U_11
_atom_site_aniso_U_22
_atom_site_aniso_U_33
_atom_site_aniso_U_23
_atom_site_aniso_U_13
_atom_site_aniso_U_12
O1 0.0365(7) 0.0337(7) 0.0385(7) -0.0059(5) 0.0003(5) -0.0085(6)
O2 0.0653(10) 0.0833(12) 0.0405(8) -0.0069(8) 0.0045(7) -0.0009(9)
O3 0.0553(10) 0.0777(12) 0.0630(11) -0.0037(9) 0.0207(8) -0.0130(9)
N1 0.0447(10) 0.0461(10) 0.0428(10) 0.0047(8) 0.0050(8) 0.0087(8)
C1 0.0318(9) 0.0232(9) 0.0373(9) 0.0019(7) -0.0048(7) -0.0012(7)
C2 0.0323(9) 0.0238(9) 0.0379(10) 0.0008(7) -0.0053(7) -0.0023(7)
C3 0.0336(9) 0.0232(9) 0.0358(9) 0.0004(7) -0.0038(7) 0.0019(7)
C4 0.0390(10) 0.0289(9) 0.0371(10) -0.0026(8) -0.0084(8) 0.0020(8)
C5 0.0518(12) 0.0324(10) 0.0335(10) 0.0004(8) -0.0068(8) 0.0065(9)
C6 0.0483(11) 0.0349(10) 0.0390(10) 0.0040(8) 0.0059(8) 0.0071(9)
C7 0.0356(9) 0.0307(10) 0.0453(11) 0.0005(8) 0.0025(8) 0.0021(8)
C8 0.0346(9) 0.0232(9) 0.0387(10) -0.0001(7) -0.0025(7) 0.0027(7)
C9 0.0320(9) 0.0348(10) 0.0404(10) -0.0031(8) -0.0016(8) -0.0041(8)
C10 0.0331(9) 0.0243(9) 0.0369(9) 0.0029(7) -0.0041(7) 0.0015(7)
C11 0.0379(10) 0.0339(10) 0.0397(10) -0.0013(8) -0.0018(8) -0.0038(8)
C12 0.0442(11) 0.0382(11) 0.0370(10) -0.0019(8) -0.0038(8) 0.0003(9)
C13 0.0378(10) 0.0335(10) 0.0375(10) 0.0037(8) 0.0020(8) 0.0077(8)
C14 0.0311(9) 0.0396(11) 0.0463(11) -0.0002(9) 0.0005(8) -0.0013(8)
C15 0.0352(10) 0.0365(10) 0.0376(10) -0.0037(8) -0.0046(8) -0.0016(8)
N2 0.0489(10) 0.0634(12) 0.0323(9) -0.0052(8) 0.0079(7) -0.0020(9)
O4 0.0288(6) 0.0418(7) 0.0290(6) 0.0045(5) 0.0028(5) 0.0087(5)
O5 0.1003(16) 0.151(2) 0.0411(10) 0.0339(12) 0.0305(10) 0.0483(15)
O6 0.0467(9) 0.0826(12) 0.0453(8) -0.0137(8) 0.0122(7) 0.0052(8)
C16 0.0272(8) 0.0250(9) 0.0309(9) -0.0027(7) -0.0010(7) 0.0009(7)
C17 0.0296(8) 0.0268(9) 0.0310(9) -0.0007(7) 0.0016(7) 0.0023(7)
C18 0.0333(9) 0.0258(9) 0.0302(9) -0.0002(7) 0.0013(7) -0.0044(7)
C19 0.0381(10) 0.0327(10) 0.0331(9) 0.0026(8) 0.0004(7) -0.0053(8)
C20 0.0525(12) 0.0420(11) 0.0289(9) 0.0019(8) 0.0002(8) -0.0110(9)
C21 0.0499(11) 0.0418(11) 0.0329(10) -0.0079(8) 0.0159(8) -0.0092(9)
C22 0.0354(10) 0.0350(10) 0.0383(10) -0.0038(8) 0.0085(8) -0.0023(8)
C23 0.0309(9) 0.0296(9) 0.0303(9) -0.0024(7) 0.0041(7) -0.0036(7)
C24 0.0257(8) 0.0438(11) 0.0329(9) -0.0035(8) 0.0032(7) 0.0040(8)
C25 0.0302(8) 0.0237(9) 0.0299(9) -0.0019(7) 0.0001(7) -0.0028(7)
C26 0.0322(9) 0.0355(10) 0.0301(9) 0.0012(7) -0.0006(7) 0.0036(7)
C27 0.0433(10) 0.0428(11) 0.0265(9) 0.0025(8) -0.0020(8) 0.0007(9)
C28 0.0393(10) 0.0363(10) 0.0287(9) -0.0066(8) 0.0061(7) -0.0063(8)
C29 0.0320(9) 0.0386(11) 0.0357(10) -0.0030(8) 0.0032(7) 0.0009(8)
C30 0.0347(9) 0.0354(10) 0.0286(9) 0.0017(7) 0.0009(7) 0.0024(8)

loop_
_atom_type_symbol
_atom_type_description
_atom_type_scat_dispersion_real
_atom_type_scat_dispersion_imag
_atom_type_scat_source
C C 0.0181 0.0091 'International Tables Vol C Tables 4.2.6.8 and 6.1.1.4'
H H 0.0000 0.0000 'International Tables Vol C Tables 4.2.6.8 and 6.1.1.4'
N N 0.0311 0.0180 'International Tables Vol C Tables 4.2.6.8 and 6.1.1.4'
O O 0.0492 0.0322 'International Tables Vol C Tables 4.2.6.8 and 6.1.1.4'

loop_
_geom_angle_atom_site_label_1
_geom_angle_atom_site_label_2
_geom_angle_atom_site_label_3
_geom_angle
C1 O1 C9 114.49(13)
O3 N1 O2 123.65(18)
O3 N1 C13 118.21(18)
O2 N1 C13 118.14(18)
C2 C1 O1 120.94(16)
C2 C1 C10 126.60(16)
O1 C1 C10 112.41(14)
C1 C2 C3 121.09(16)
C1 C2 H2 119.5
C3 C2 H2 119.5
C4 C3 C8 118.85(17)
C4 C3 C2 124.03(17)
C8 C3 C2 117.07(16)
C5 C4 C3 120.62(18)
C5 C4 H4 119.7
C3 C4 H4 119.7
C4 C5 C6 120.15(18)
C4 C5 H5 119.9
C6 C5 H5 119.9
C7 C6 C5 119.97(18)
C7 C6 H6 120.0
C5 C6 H6 120.0
C8 C7 C6 119.94(18)
C8 C7 H7 120.0
C6 C7 H7 120.0
C7 C8 C3 120.35(17)
C7 C8 C9 122.94(16)
C3 C8 C9 116.54(16)
O1 C9 C8 112.23(14)
O1 C9 H9A 109.2
C8 C9 H9A 109.2
O1 C9 H9B 109.2
C8 C9 H9B 109.2
H9A C9 H9B 107.9
C11 C10 C15 118.75(17)
C11 C10 C1 120.08(16)
C15 C10 C1 121.16(16)
C12 C11 C10 120.67(18)
C12 C11 H11 119.7
C10 C11 H11 119.7
C13 C12 C11 118.91(18)
C13 C12 H12 120.5
C11 C12 H12 120.5
C12 C13 C14 121.88(18)
C12 C13 N1 118.69(17)
C14 C13 N1 119.43(18)
C13 C14 C15 119.01(18)
C13 C14 H14 120.5
C15 C14 H14 120.5
C14 C15 C10 120.75(17)
C14 C15 H15 119.6
C10 C15 H15 119.6
O5 N2 O6 123.44(18)
O5 N2 C28 117.31(18)
O6 N2 C28 119.26(17)
C16 O4 C24 116.00(13)
C17 C16 O4 121.54(15)
C17 C16 C25 126.22(16)
O4 C16 C25 112.14(14)
C16 C17 C18 120.89(16)
C16 C17 H17 119.6
C18 C17 H17 119.6
C19 C18 C23 119.30(16)
C19 C18 C17 123.10(16)
C23 C18 C17 117.57(15)
C20 C19 C18 119.65(18)
C20 C19 H19 120.2
C18 C19 H19 120.2
C21 C20 C19 120.44(18)
C21 C20 H20 119.8
C19 C20 H20 119.8
C22 C21 C20 119.92(17)
C22 C21 H21 120.0
C20 C21 H21 120.0
C23 C22 C21 120.30(18)
C23 C22 H22 119.9
C21 C22 H22 119.9
C22 C23 C18 120.33(17)
C22 C23 C24 122.69(16)
C18 C23 C24 116.81(15)
O4 C24 C23 112.66(14)
O4 C24 H24A 109.1
C23 C24 H24A 109.1
O4 C24 H24B 109.1
C23 C24 H24B 109.1
H24A C24 H24B 107.8
C30 C25 C26 118.88(16)
C30 C25 C16 121.17(15)
C26 C25 C16 119.95(15)
C27 C26 C25 120.82(17)
C27 C26 H26 119.6
C25 C26 H26 119.6
C28 C27 C26 118.56(17)
C28 C27 H27 120.7
C26 C27 H27 120.7
C27 C28 C29 122.50(16)
C27 C28 N2 119.01(17)
C29 C28 N2 118.49(17)
C28 C29 C30 118.35(17)
C28 C29 H29 120.8
C30 C29 H29 120.8
C29 C30 C25 120.88(16)
C29 C30 H30 119.6
C25 C30 H30 119.6

loop_
_geom_bond_atom_site_label_1
_geom_bond_atom_site_label_2
_geom_bond_distance
O1 C1 1.378(2)
O1 C9 1.445(2)
O2 N1 1.226(2)
O3 N1 1.220(2)
N1 C13 1.471(3)
C1 C2 1.342(3)
C1 C10 1.476(3)
C2 C3 1.453(3)
C2 H2 0.9500
C3 C4 1.395(3)
C3 C8 1.406(3)
C4 C5 1.379(3)
C4 H4 0.9500
C5 C6 1.391(3)
C5 H5 0.9500
C6 C7 1.391(3)
C6 H6 0.9500
C7 C8 1.384(3)
C7 H7 0.9500
C8 C9 1.497(2)
C9 H9A 0.9900
C9 H9B 0.9900
C10 C11 1.396(3)
C10 C15 1.397(3)
C11 C12 1.387(3)
C11 H11 0.9500
C12 C13 1.377(3)
C12 H12 0.9500
C13 C14 1.378(3)
C14 C15 1.383(3)
C14 H14 0.9500
C15 H15 0.9500
N2 O5 1.212(2)
N2 O6 1.222(2)
N2 C28 1.462(2)
O4 C16 1.373(2)
O4 C24 1.439(2)
C16 C17 1.340(2)
C16 C25 1.473(2)
C17 C18 1.452(2)
C17 H17 0.9500
C18 C19 1.396(2)
C18 C23 1.404(2)
C19 C20 1.391(3)
C19 H19 0.9500
C20 C21 1.388(3)
C20 H20 0.9500
C21 C22 1.383(3)
C21 H21 0.9500
C22 C23 1.378(3)
C22 H22 0.9500
C23 C24 1.504(2)
C24 H24A 0.9900
C24 H24B 0.9900
C25 C30 1.395(2)
C25 C26 1.397(2)
C26 C27 1.380(3)
C26 H26 0.9500
C27 C28 1.377(3)
C27 H27 0.9500
C28 C29 1.382(3)
C29 C30 1.382(2)
C29 H29 0.9500
C30 H30 0.9500
